data_7058084
loop_
_publ_author_name
'Chauhan, Rohit Singh'
'Oza, Dhvani'
'Yadav, Seema'
'Dash, Chandrakanta'
'Slawin, Alexandra M. Z.'
'Shivran, Neelam'

_publ_section_title
;
 Copper complexes of arylselenolate-based ligands: synthesis and catalytic
 activity in azide--alkyne cycloaddition reactions
;
_journal_issue 5
_journal_name_full 'New Journal of Chemistry'
_journal_page_first 2381
_journal_paper_doi 10.1039/C8NJ04602F
_journal_volume 43
_journal_year 2019
_chemical_formula_moiety 'C41 H34 Cl Cu N P2 Se'
_chemical_formula_sum 'C41 H34 Cl Cu N P2 Se'
_chemical_formula_weight 780.63
_space_group_crystal_system monoclinic
_space_group_IT_number 14
_space_group_name_Hall '-P 2ybc'
_space_group_name_H-M_alt 'P 1 21/c 1'
_symmetry_space_group_name_Hall '-P 2ybc'
_symmetry_space_group_name_H-M 'P 1 21/c 1'
_atom_sites_solution_hydrogens geom
_atom_sites_solution_primary direct
_atom_sites_solution_secondary difmap
_audit_creation_date 2017-04-09
_audit_creation_method 'by CrystalStructure 4.2'
_audit_update_record
;
2018-07-16 deposited with the CCDC.
2019-01-03 downloaded from the CCDC.
;
_cell_angle_alpha 90.0000
_cell_angle_beta 93.7253(14)
_cell_angle_gamma 90.0000
_cell_formula_units_Z 4
_cell_length_a 14.4786(2)
_cell_length_b 10.12288(17)
_cell_length_c 24.3681(4)
_cell_measurement_reflns_used 27457
_cell_measurement_temperature 125
_cell_measurement_theta_max 75.31
_cell_measurement_theta_min 3.05
_cell_volume 3563.97(10)
_computing_cell_refinement 'CrysAlisPro 1.171.39.8d (Rigaku OD, 2015)'
_computing_data_collection 'CrysAlisPro 1.171.39.8d (Rigaku OD, 2015)'
_computing_data_reduction 'CrysAlisPro 1.171.39.8d (Rigaku OD, 2015)'
_computing_molecular_graphics 'CrystalStructure 4.2'
_computing_publication_material 'CrystalStructure 4.2 (Rigaku, 2015)'
_computing_structure_refinement 'SHELXL97 (Sheldrick, 2008)'
_computing_structure_solution 'SIR2011 (Burla, et al., 2012)'
_diffrn_ambient_temperature 125
_diffrn_detector_area_resol_mean 5.811
_diffrn_measured_fraction_theta_full 0.997
_diffrn_measured_fraction_theta_max 0.980
_diffrn_measurement_device_type 'Rigaku XtaLAB P200'
_diffrn_measurement_method \w
_diffrn_radiation_type 'Cu K\a'
_diffrn_radiation_wavelength 1.54187
_diffrn_reflns_av_R_equivalents 0.0278
_diffrn_reflns_Laue_measured_fraction_full 0.997
_diffrn_reflns_Laue_measured_fraction_max 0.980
_diffrn_reflns_limit_h_max 18
_diffrn_reflns_limit_h_min -18
_diffrn_reflns_limit_k_max 12
_diffrn_reflns_limit_k_min -12
_diffrn_reflns_limit_l_max 30
_diffrn_reflns_limit_l_min -30
_diffrn_reflns_number 40406
_diffrn_reflns_point_group_measured_fraction_full 0.997
_diffrn_reflns_point_group_measured_fraction_max 0.980
_diffrn_reflns_theta_full 67.687
_diffrn_reflns_theta_max 75.544
_diffrn_reflns_theta_min 3.059
_diffrn_standards_number 0
_exptl_absorpt_coefficient_mu 3.798
_exptl_absorpt_correction_T_max 0.796
_exptl_absorpt_correction_T_min 0.483
_exptl_absorpt_correction_type multi-scan
_exptl_absorpt_process_details
;
CrysAlisPro 1.171.39.8d (Rigaku Oxford Diffraction, 2015)
Empirical absorption correction using spherical harmonics,
 implemented in SCALE3 ABSPACK scaling algorithm.
;
_exptl_crystal_colour yellow
_exptl_crystal_density_diffrn 1.455
_exptl_crystal_density_method 'not measured'
_exptl_crystal_description prism
_exptl_crystal_F_000 1588.00
_exptl_crystal_size_max 0.060
_exptl_crystal_size_mid 0.060
_exptl_crystal_size_min 0.060
_refine_diff_density_max 0.80
_refine_diff_density_min -0.68
_refine_ls_extinction_method none
_refine_ls_goodness_of_fit_ref 1.003
_refine_ls_hydrogen_treatment constr
_refine_ls_number_parameters 424
_refine_ls_number_reflns 7252
_refine_ls_number_restraints 0
_refine_ls_R_factor_all 0.0355
_refine_ls_R_factor_gt 0.0330
_refine_ls_shift/su_max 0.000
_refine_ls_structure_factor_coef Fsqd
_refine_ls_weighting_details 'w = 1/[\s^2^(Fo^2^)+(0.0496P)^2^+3.8383P] where P=(Fo^2^+2Fc^2^)/3'
_refine_ls_weighting_scheme calc
_refine_ls_wR_factor_gt 0.0887
_refine_ls_wR_factor_ref 0.0907
_reflns_Friedel_coverage 0.000
_reflns_number_gt 6614
_reflns_number_total 7252
_reflns_threshold_expression F^2^>2.0\s(F^2^)
_cod_data_source_file c8nj04602f2.cif
_cod_data_source_block 4
_cod_depositor_comments 'Adding full bibliography for 7058084.cif.'
_cod_database_code 7058084
_shelxl_version_number 2013-2

loop_
_space_group_symop_id
_space_group_symop_operation_xyz
1 +X,+Y,+Z
2 -X,1/2+Y,1/2-Z
3 -X,-Y,-Z
4 +X,-1/2-Y,-1/2+Z

loop_
_atom_site_label
_atom_site_type_symbol
_atom_site_fract_x
_atom_site_fract_y
_atom_site_fract_z
_atom_site_U_iso_or_equiv
_atom_site_adp_type
_atom_site_occupancy
_atom_site_site_symmetry_order
_atom_site_calc_flag
_atom_site_refinement_flags_posn
_atom_site_refinement_flags_adp
Se1 Se 0.08561(2) 0.23096(2) 0.09364(2) 0.03340(8) Uani 1 1 d . .
Cu1 Cu 0.24127(2) 0.19851(3) 0.14166(2) 0.02528(9) Uani 1 1 d . .
Cl1 Cl 0.26686(3) -0.03018(5) 0.15561(2) 0.02910(11) Uani 1 1 d . .
P1 P 0.33696(4) 0.28514(5) 0.08016(2) 0.02389(11) Uani 1 1 d . .
P2 P 0.24356(3) 0.26467(5) 0.23165(2) 0.02259(11) Uani 1 1 d . .
N2 N 0.06602(14) -0.0425(2) 0.10735(9) 0.0375(4) Uani 1 1 d . .
C1 C 0.02596(16) 0.0689(2) 0.08627(9) 0.0330(5) Uani 1 1 d . .
C3 C 0.0255(2) -0.1633(3) 0.10271(12) 0.0504(7) Uani 1 1 d . .
H3 H 0.0565 -0.2382 0.1186 0.061 Uiso 1 1 calc R U
C4 C -0.0587(2) -0.1783(3) 0.07568(13) 0.0544(7) Uani 1 1 d . .
H4 H -0.0868 -0.2629 0.0722 0.065 Uiso 1 1 calc R U
C5 C -0.10319(19) -0.0666(3) 0.05312(11) 0.0499(7) Uani 1 1 d . .
H5 H -0.1622 -0.0750 0.0339 0.060 Uiso 1 1 calc R U
C6 C -0.06214(17) 0.0545(3) 0.05855(10) 0.0425(6) Uani 1 1 d . .
H6 H -0.0933 0.1301 0.0435 0.051 Uiso 1 1 calc R U
C7 C 0.34413(15) 0.1920(2) 0.01617(8) 0.0276(4) Uani 1 1 d . .
C8 C 0.34835(18) 0.0548(2) 0.02050(9) 0.0366(5) Uani 1 1 d . .
H8 H 0.3398 0.0134 0.0548 0.044 Uiso 1 1 calc R U
C9 C 0.3651(2) -0.0215(2) -0.02512(11) 0.0467(6) Uani 1 1 d . .
H9 H 0.3683 -0.1149 -0.0218 0.056 Uiso 1 1 calc R U
C10 C 0.3771(2) 0.0375(3) -0.07530(10) 0.0434(6) Uani 1 1 d . .
H10 H 0.3882 -0.0152 -0.1064 0.052 Uiso 1 1 calc R U
C11 C 0.37270(19) 0.1735(3) -0.07998(9) 0.0406(6) Uani 1 1 d . .
H11 H 0.3813 0.2143 -0.1144 0.049 Uiso 1 1 calc R U
C12 C 0.35582(18) 0.2506(2) -0.03466(9) 0.0346(5) Uani 1 1 d . .
H12 H 0.3522 0.3440 -0.0383 0.041 Uiso 1 1 calc R U
C13 C 0.29988(15) 0.4505(2) 0.05761(8) 0.0276(4) Uani 1 1 d . .
C14 C 0.21485(16) 0.4656(2) 0.02759(9) 0.0327(5) Uani 1 1 d . .
H14 H 0.1816 0.3896 0.0147 0.039 Uiso 1 1 calc R U
C15 C 0.17837(18) 0.5906(2) 0.01636(10) 0.0387(5) Uani 1 1 d . .
H15 H 0.1207 0.5996 -0.0042 0.046 Uiso 1 1 calc R U
C16 C 0.22645(19) 0.7019(2) 0.03518(10) 0.0408(6) Uani 1 1 d . .
H16 H 0.2010 0.7873 0.0282 0.049 Uiso 1 1 calc R U
C17 C 0.3113(2) 0.6888(2) 0.06408(10) 0.0393(5) Uani 1 1 d . .
H17 H 0.3446 0.7653 0.0763 0.047 Uiso 1 1 calc R U
C18 C 0.34801(17) 0.5642(2) 0.07539(9) 0.0321(5) Uani 1 1 d . .
H18 H 0.4063 0.5561 0.0953 0.038 Uiso 1 1 calc R U
C19 C 0.46052(15) 0.3048(2) 0.09971(8) 0.0255(4) Uani 1 1 d . .
C20 C 0.52227(16) 0.3601(2) 0.06386(9) 0.0326(5) Uani 1 1 d . .
H20 H 0.4997 0.3903 0.0286 0.039 Uiso 1 1 calc R U
C21 C 0.61535(16) 0.3708(2) 0.07948(9) 0.0340(5) Uani 1 1 d . .
H21 H 0.6564 0.4092 0.0551 0.041 Uiso 1 1 calc R U
C22 C 0.64909(16) 0.3256(2) 0.13081(10) 0.0335(5) Uani 1 1 d . .
H22 H 0.7131 0.3329 0.1416 0.040 Uiso 1 1 calc R U
C23 C 0.58865(16) 0.2695(2) 0.16635(9) 0.0323(5) Uani 1 1 d . .
H23 H 0.6115 0.2383 0.2014 0.039 Uiso 1 1 calc R U
C24 C 0.49521(16) 0.2593(2) 0.15063(9) 0.0284(4) Uani 1 1 d . .
H24 H 0.4544 0.2205 0.1750 0.034 Uiso 1 1 calc R U
C25 C 0.35879(14) 0.2570(2) 0.26685(8) 0.0234(4) Uani 1 1 d . .
C26 C 0.40017(14) 0.1335(2) 0.27656(8) 0.0261(4) Uani 1 1 d . .
H26 H 0.3662 0.0552 0.2678 0.031 Uiso 1 1 calc R U
C27 C 0.49034(15) 0.1248(2) 0.29883(8) 0.0291(4) Uani 1 1 d . .
H27 H 0.5175 0.0406 0.3060 0.035 Uiso 1 1 calc R U
C28 C 0.54148(15) 0.2387(2) 0.31083(9) 0.0287(4) Uani 1 1 d . .
H28 H 0.6037 0.2323 0.3255 0.034 Uiso 1 1 calc R U
C29 C 0.50116(15) 0.3618(2) 0.30130(8) 0.0291(4) Uani 1 1 d . .
H29 H 0.5358 0.4398 0.3096 0.035 Uiso 1 1 calc R U
C30 C 0.41023(14) 0.3708(2) 0.27970(8) 0.0257(4) Uani 1 1 d . .
H30 H 0.3828 0.4552 0.2736 0.031 Uiso 1 1 calc R U
C31 C 0.20965(14) 0.4347(2) 0.24513(8) 0.0254(4) Uani 1 1 d . .
C32 C 0.21646(14) 0.5253(2) 0.20266(9) 0.0295(4) Uani 1 1 d . .
H32 H 0.2321 0.4956 0.1675 0.035 Uiso 1 1 calc R U
C33 C 0.20055(16) 0.6590(2) 0.21126(10) 0.0353(5) Uani 1 1 d . .
H33 H 0.2070 0.7204 0.1823 0.042 Uiso 1 1 calc R U
C34 C 0.17528(17) 0.7029(2) 0.26215(11) 0.0389(5) Uani 1 1 d . .
H34 H 0.1638 0.7940 0.2680 0.047 Uiso 1 1 calc R U
C35 C 0.16679(18) 0.6121(3) 0.30459(10) 0.0395(5) Uani 1 1 d . .
H35 H 0.1486 0.6415 0.3393 0.047 Uiso 1 1 calc R U
C36 C 0.18469(16) 0.4793(2) 0.29647(9) 0.0323(5) Uani 1 1 d . .
H36 H 0.1800 0.4184 0.3258 0.039 Uiso 1 1 calc R U
C37 C 0.17390(14) 0.1629(2) 0.27525(8) 0.0259(4) Uani 1 1 d . .
C38 C 0.20243(16) 0.1257(2) 0.32873(9) 0.0338(5) Uani 1 1 d . .
H38 H 0.2597 0.1573 0.3449 0.041 Uiso 1 1 calc R U
C39 C 0.14763(18) 0.0426(3) 0.35869(10) 0.0404(5) Uani 1 1 d . .
H39 H 0.1681 0.0172 0.3950 0.049 Uiso 1 1 calc R U
C40 C 0.06433(17) -0.0027(2) 0.33604(11) 0.0415(6) Uani 1 1 d . .
H40 H 0.0271 -0.0591 0.3566 0.050 Uiso 1 1 calc R U
C41 C 0.03492(17) 0.0341(3) 0.28316(12) 0.0447(6) Uani 1 1 d . .
H41 H -0.0229 0.0035 0.2675 0.054 Uiso 1 1 calc R U
C42 C 0.08970(16) 0.1160(3) 0.25281(10) 0.0363(5) Uani 1 1 d . .
H42 H 0.0692 0.1401 0.2164 0.044 Uiso 1 1 calc R U

loop_
_atom_site_aniso_label
_atom_site_aniso_U_11
_atom_site_aniso_U_22
_atom_site_aniso_U_33
_atom_site_aniso_U_23
_atom_site_aniso_U_13
_atom_site_aniso_U_12
Se1 0.03130(13) 0.03190(14) 0.03628(14) 0.00066(9) -0.00338(10) 0.00338(9)
Cu1 0.03006(17) 0.02327(16) 0.02259(15) 0.00001(11) 0.00225(12) -0.00038(11)
Cl1 0.0321(2) 0.0212(2) 0.0338(2) 0.00211(18) 0.00022(19) 0.00225(18)
P1 0.0309(3) 0.0204(2) 0.0206(2) -0.00022(18) 0.00321(19) 0.00023(19)
P2 0.0246(2) 0.0220(2) 0.0213(2) 0.00134(18) 0.00187(18) -0.00064(18)
N2 0.0371(10) 0.0341(10) 0.0411(11) 0.0009(9) 0.0003(8) -0.0040(8)
C1 0.0322(11) 0.0418(12) 0.0251(10) -0.0014(9) 0.0037(8) -0.0008(9)
C3 0.0511(15) 0.0399(14) 0.0595(17) 0.0025(12) -0.0026(13) -0.0117(12)
C4 0.0526(16) 0.0551(17) 0.0555(17) -0.0033(14) 0.0026(13) -0.0221(14)
C5 0.0372(13) 0.073(2) 0.0389(13) -0.0057(13) -0.0003(10) -0.0150(13)
C6 0.0336(12) 0.0584(16) 0.0349(12) -0.0007(11) -0.0023(10) -0.0033(11)
C7 0.0343(11) 0.0249(10) 0.0236(9) -0.0019(8) 0.0022(8) 0.0018(8)
C8 0.0569(15) 0.0248(10) 0.0291(11) -0.0010(9) 0.0098(10) -0.0004(10)
C9 0.0764(19) 0.0244(11) 0.0408(13) -0.0057(10) 0.0155(13) 0.0010(12)
C10 0.0623(16) 0.0370(13) 0.0314(12) -0.0103(10) 0.0077(11) 0.0064(12)
C11 0.0576(15) 0.0401(13) 0.0244(10) -0.0005(10) 0.0048(10) 0.0108(11)
C12 0.0505(14) 0.0286(11) 0.0249(10) 0.0003(8) 0.0049(9) 0.0069(10)
C13 0.0394(11) 0.0243(10) 0.0197(9) 0.0001(8) 0.0068(8) 0.0015(8)
C14 0.0387(12) 0.0297(11) 0.0300(10) 0.0016(9) 0.0032(9) 0.0014(9)
C15 0.0433(13) 0.0360(12) 0.0369(12) 0.0058(10) 0.0024(10) 0.0090(10)
C16 0.0612(16) 0.0281(11) 0.0333(12) 0.0048(9) 0.0051(11) 0.0132(11)
C17 0.0660(16) 0.0223(10) 0.0293(11) -0.0006(9) -0.0001(10) 0.0019(10)
C18 0.0467(13) 0.0249(10) 0.0243(10) 0.0001(8) -0.0003(9) 0.0011(9)
C19 0.0325(10) 0.0212(9) 0.0233(9) -0.0016(7) 0.0045(8) 0.0003(8)
C20 0.0401(12) 0.0298(11) 0.0283(10) 0.0044(9) 0.0050(9) -0.0036(9)
C21 0.0391(12) 0.0290(11) 0.0349(11) 0.0035(9) 0.0095(9) -0.0028(9)
C22 0.0326(11) 0.0299(11) 0.0383(12) -0.0033(9) 0.0032(9) -0.0010(9)
C23 0.0363(12) 0.0343(12) 0.0263(10) 0.0006(9) 0.0021(9) 0.0061(9)
C24 0.0364(11) 0.0252(10) 0.0244(10) -0.0004(8) 0.0078(8) 0.0017(8)
C25 0.0262(10) 0.0260(10) 0.0182(8) 0.0014(7) 0.0030(7) -0.0008(8)
C26 0.0330(10) 0.0238(10) 0.0217(9) -0.0003(7) 0.0029(8) -0.0006(8)
C27 0.0336(11) 0.0281(11) 0.0259(10) 0.0016(8) 0.0030(8) 0.0047(8)
C28 0.0261(10) 0.0347(11) 0.0252(10) 0.0031(8) 0.0005(8) 0.0012(8)
C29 0.0301(10) 0.0304(11) 0.0266(10) 0.0021(8) 0.0019(8) -0.0050(8)
C30 0.0292(10) 0.0245(10) 0.0238(9) 0.0024(8) 0.0037(7) -0.0015(8)
C31 0.0236(9) 0.0262(10) 0.0262(9) -0.0002(8) 0.0009(7) 0.0002(8)
C32 0.0293(10) 0.0298(11) 0.0297(10) 0.0024(8) 0.0049(8) 0.0021(8)
C33 0.0362(12) 0.0287(11) 0.0411(12) 0.0045(9) 0.0034(9) 0.0015(9)
C34 0.0407(13) 0.0267(11) 0.0492(14) -0.0057(10) 0.0017(11) 0.0029(9)
C35 0.0461(13) 0.0368(12) 0.0362(12) -0.0085(10) 0.0069(10) 0.0006(10)
C36 0.0385(12) 0.0309(11) 0.0276(10) -0.0024(9) 0.0030(9) 0.0002(9)
C37 0.0270(10) 0.0233(9) 0.0280(10) 0.0013(8) 0.0058(8) 0.0004(8)
C38 0.0334(11) 0.0385(12) 0.0299(10) 0.0057(9) 0.0044(9) -0.0039(9)
C39 0.0434(13) 0.0413(13) 0.0380(12) 0.0124(10) 0.0130(10) 0.0032(11)
C40 0.0384(12) 0.0324(12) 0.0561(15) 0.0100(11) 0.0214(11) -0.0017(10)
C41 0.0304(12) 0.0457(14) 0.0587(16) 0.0034(12) 0.0080(11) -0.0095(10)
C42 0.0297(11) 0.0420(13) 0.0372(12) 0.0049(10) 0.0024(9) -0.0034(9)

loop_
_atom_type_symbol
_atom_type_description
_atom_type_scat_dispersion_real
_atom_type_scat_dispersion_imag
_atom_type_scat_source
C C 0.0181 0.0091
;
International Tables for Crystallography
(Vol. C, Tables 4.2.6.8 and 6.1.1.4)
;
H H 0.0000 0.0000
;
International Tables for Crystallography
(Vol. C, Table 6.1.1.4)
;
N N 0.0311 0.0180
;
International Tables for Crystallography
(Vol. C, Tables 4.2.6.8 and 6.1.1.4)
;
P P 0.2955 0.4335
;
International Tables for Crystallography
(Vol. C, Tables 4.2.6.8 and 6.1.1.4)
;
Cl Cl 0.3639 0.7018
;
International Tables for Crystallography
(Vol. C, Tables 4.2.6.8 and 6.1.1.4)
;
Cu Cu -1.9646 0.5888
;
International Tables for Crystallography
(Vol. C, Tables 4.2.6.8 and 6.1.1.4)
;
Se Se -0.7943 1.1372
;
International Tables for Crystallography
(Vol. C, Tables 4.2.6.8 and 6.1.1.4)
;

loop_
_geom_angle_atom_site_label_1
_geom_angle_atom_site_label_2
_geom_angle_atom_site_label_3
_geom_angle
C1 Se1 Cu1 109.24(7)
P1 Cu1 P2 123.01(2)
P1 Cu1 Cl1 111.99(2)
P2 Cu1 Cl1 98.99(2)
P1 Cu1 Se1 102.124(18)
P2 Cu1 Se1 111.546(18)
Cl1 Cu1 Se1 108.955(18)
C7 P1 C13 104.31(9)
C7 P1 C19 99.73(9)
C13 P1 C19 103.94(10)
C7 P1 Cu1 115.59(7)
C13 P1 Cu1 111.70(7)
C19 P1 Cu1 119.70(7)
C31 P2 C25 101.74(9)
C31 P2 C37 105.18(9)
C25 P2 C37 102.98(9)
C31 P2 Cu1 117.42(7)
C25 P2 Cu1 113.14(6)
C37 P2 Cu1 114.64(7)
C1 N2 C3 123.1(2)
N2 C1 C6 116.5(2)
N2 C1 Se1 120.94(17)
C6 C1 Se1 122.5(2)
C4 C3 N2 120.7(3)
C4 C3 H3 119.7
N2 C3 H3 119.7
C3 C4 C5 118.6(3)
C3 C4 H4 120.7
C5 C4 H4 120.7
C6 C5 C4 120.1(2)
C6 C5 H5 119.9
C4 C5 H5 119.9
C5 C6 C1 120.9(3)
C5 C6 H6 119.6
C1 C6 H6 119.6
C8 C7 C12 119.0(2)
C8 C7 P1 116.97(16)
C12 C7 P1 123.64(17)
C9 C8 C7 120.2(2)
C9 C8 H8 119.9
C7 C8 H8 119.9
C10 C9 C8 120.4(2)
C10 C9 H9 119.8
C8 C9 H9 119.8
C11 C10 C9 119.7(2)
C11 C10 H10 120.1
C9 C10 H10 120.1
C10 C11 C12 120.3(2)
C10 C11 H11 119.9
C12 C11 H11 119.9
C11 C12 C7 120.3(2)
C11 C12 H12 119.8
C7 C12 H12 119.8
C14 C13 C18 118.4(2)
C14 C13 P1 119.17(17)
C18 C13 P1 121.91(17)
C15 C14 C13 120.8(2)
C15 C14 H14 119.6
C13 C14 H14 119.6
C16 C15 C14 119.9(2)
C16 C15 H15 120.1
C14 C15 H15 120.1
C17 C16 C15 120.1(2)
C17 C16 H16 120.0
C15 C16 H16 120.0
C16 C17 C18 120.3(2)
C16 C17 H17 119.9
C18 C17 H17 119.9
C17 C18 C13 120.6(2)
C17 C18 H18 119.7
C13 C18 H18 119.7
C24 C19 C20 118.7(2)
C24 C19 P1 119.16(16)
C20 C19 P1 122.10(16)
C21 C20 C19 120.6(2)
C21 C20 H20 119.7
C19 C20 H20 119.7
C20 C21 C22 120.1(2)
C20 C21 H21 119.9
C22 C21 H21 119.9
C21 C22 C23 119.7(2)
C21 C22 H22 120.1
C23 C22 H22 120.1
C24 C23 C22 120.0(2)
C24 C23 H23 120.0
C22 C23 H23 120.0
C23 C24 C19 120.8(2)
C23 C24 H24 119.6
C19 C24 H24 119.6
C30 C25 C26 118.86(19)
C30 C25 P2 121.87(15)
C26 C25 P2 118.99(15)
C27 C26 C25 120.37(19)
C27 C26 H26 119.8
C25 C26 H26 119.8
C26 C27 C28 120.4(2)
C26 C27 H27 119.8
C28 C27 H27 119.8
C29 C28 C27 119.7(2)
C29 C28 H28 120.1
C27 C28 H28 120.1
C30 C29 C28 120.0(2)
C30 C29 H29 120.0
C28 C29 H29 120.0
C29 C30 C25 120.62(19)
C29 C30 H30 119.7
C25 C30 H30 119.7
C32 C31 C36 119.2(2)
C32 C31 P2 117.06(16)
C36 C31 P2 123.58(16)
C33 C32 C31 120.6(2)
C33 C32 H32 119.7
C31 C32 H32 119.7
C34 C33 C32 120.1(2)
C34 C33 H33 120.0
C32 C33 H33 120.0
C33 C34 C35 119.5(2)
C33 C34 H34 120.2
C35 C34 H34 120.2
C36 C35 C34 120.5(2)
C36 C35 H35 119.8
C34 C35 H35 119.8
C35 C36 C31 120.1(2)
C35 C36 H36 119.9
C31 C36 H36 119.9
C42 C37 C38 118.5(2)
C42 C37 P2 117.85(16)
C38 C37 P2 123.65(16)
C37 C38 C39 120.5(2)
C37 C38 H38 119.7
C39 C38 H38 119.7
C40 C39 C38 120.4(2)
C40 C39 H39 119.8
C38 C39 H39 119.8
C39 C40 C41 119.6(2)
C39 C40 H40 120.2
C41 C40 H40 120.2
C40 C41 C42 120.3(2)
C40 C41 H41 119.9
C42 C41 H41 119.9
C37 C42 C41 120.7(2)
C37 C42 H42 119.7
C41 C42 H42 119.7

loop_
_geom_bond_atom_site_label_1
_geom_bond_atom_site_label_2
_geom_bond_distance
Se1 C1 1.857(2)
Se1 Cu1 2.4928(4)
Cu1 P1 2.2814(6)
Cu1 P2 2.2910(6)
Cu1 Cl1 2.3654(6)
P1 C7 1.831(2)
P1 C13 1.831(2)
P1 C19 1.832(2)
P2 C31 1.825(2)
P2 C25 1.827(2)
P2 C37 1.830(2)
N2 C1 1.354(3)
N2 C3 1.357(3)
C1 C6 1.412(3)
C3 C4 1.357(4)
C3 H3 0.9500
C4 C5 1.396(5)
C4 H4 0.9500
C5 C6 1.365(4)
C5 H5 0.9500
C6 H6 0.9500
C7 C8 1.393(3)
C7 C12 1.394(3)
C8 C9 1.388(3)
C8 H8 0.9500
C9 C10 1.382(4)
C9 H9 0.9500
C10 C11 1.382(4)
C10 H10 0.9500
C11 C12 1.387(3)
C11 H11 0.9500
C12 H12 0.9500
C13 C14 1.399(3)
C13 C18 1.399(3)
C14 C15 1.391(3)
C14 H14 0.9500
C15 C16 1.387(4)
C15 H15 0.9500
C16 C17 1.382(4)
C16 H16 0.9500
C17 C18 1.390(3)
C17 H17 0.9500
C18 H18 0.9500
C19 C24 1.387(3)
C19 C20 1.406(3)
C20 C21 1.381(3)
C20 H20 0.9500
C21 C22 1.390(3)
C21 H21 0.9500
C22 C23 1.392(3)
C22 H22 0.9500
C23 C24 1.386(3)
C23 H23 0.9500
C24 H24 0.9500
C25 C30 1.396(3)
C25 C26 1.400(3)
C26 C27 1.384(3)
C26 H26 0.9500
C27 C28 1.391(3)
C27 H27 0.9500
C28 C29 1.389(3)
C28 H28 0.9500
C29 C30 1.389(3)
C29 H29 0.9500
C30 H30 0.9500
C31 C32 1.391(3)
C31 C36 1.399(3)
C32 C33 1.391(3)
C32 H32 0.9500
C33 C34 1.389(3)
C33 H33 0.9500
C34 C35 1.395(4)
C34 H34 0.9500
C35 C36 1.386(3)
C35 H35 0.9500
C36 H36 0.9500
C37 C42 1.387(3)
C37 C38 1.393(3)
C38 C39 1.395(3)
C38 H38 0.9500
C39 C40 1.372(4)
C39 H39 0.9500
C40 C41 1.382(4)
C40 H40 0.9500
C41 C42 1.393(3)
C41 H41 0.9500
C42 H42 0.9500

loop_
_geom_torsion_atom_site_label_1
_geom_torsion_atom_site_label_2
_geom_torsion_atom_site_label_3
_geom_torsion_atom_site_label_4
_geom_torsion
C3 N2 C1 C6 0.1(4)
C3 N2 C1 Se1 -179.5(2)
Cu1 Se1 C1 N2 2.4(2)
Cu1 Se1 C1 C6 -177.22(17)
C1 N2 C3 C4 0.5(4)
N2 C3 C4 C5 -0.5(5)
C3 C4 C5 C6 -0.2(4)
C4 C5 C6 C1 0.8(4)
N2 C1 C6 C5 -0.8(3)
Se1 C1 C6 C5 178.9(2)
C13 P1 C7 C8 -164.44(19)
C19 P1 C7 C8 88.4(2)
Cu1 P1 C7 C8 -41.4(2)
C13 P1 C7 C12 22.9(2)
C19 P1 C7 C12 -84.3(2)
Cu1 P1 C7 C12 145.98(18)
C12 C7 C8 C9 0.8(4)
P1 C7 C8 C9 -172.2(2)
C7 C8 C9 C10 -0.4(4)
C8 C9 C10 C11 0.2(5)
C9 C10 C11 C12 -0.4(4)
C10 C11 C12 C7 0.7(4)
C8 C7 C12 C11 -0.9(4)
P1 C7 C12 C11 171.6(2)
C7 P1 C13 C14 60.79(18)
C19 P1 C13 C14 164.85(16)
Cu1 P1 C13 C14 -64.75(17)
C7 P1 C13 C18 -127.60(18)
C19 P1 C13 C18 -23.5(2)
Cu1 P1 C13 C18 106.87(17)
C18 C13 C14 C15 -0.9(3)
P1 C13 C14 C15 170.99(18)
C13 C14 C15 C16 -0.2(4)
C14 C15 C16 C17 1.3(4)
C15 C16 C17 C18 -1.3(4)
C16 C17 C18 C13 0.1(4)
C14 C13 C18 C17 1.0(3)
P1 C13 C18 C17 -170.73(18)
C7 P1 C19 C24 -123.17(17)
C13 P1 C19 C24 129.31(17)
Cu1 P1 C19 C24 3.86(19)
C7 P1 C19 C20 54.30(19)
C13 P1 C19 C20 -53.21(19)
Cu1 P1 C19 C20 -178.67(15)
C24 C19 C20 C21 -1.1(3)
P1 C19 C20 C21 -178.58(17)
C19 C20 C21 C22 0.7(3)
C20 C21 C22 C23 0.0(3)
C21 C22 C23 C24 -0.2(3)
C22 C23 C24 C19 -0.3(3)
C20 C19 C24 C23 0.9(3)
P1 C19 C24 C23 178.46(16)
C31 P2 C25 C30 -20.32(18)
C37 P2 C25 C30 -129.12(17)
Cu1 P2 C25 C30 106.57(16)
C31 P2 C25 C26 165.80(16)
C37 P2 C25 C26 57.00(17)
Cu1 P2 C25 C26 -67.31(16)
C30 C25 C26 C27 0.4(3)
P2 C25 C26 C27 174.45(15)
C25 C26 C27 C28 -1.2(3)
C26 C27 C28 C29 1.2(3)
C27 C28 C29 C30 -0.2(3)
C28 C29 C30 C25 -0.6(3)
C26 C25 C30 C29 0.6(3)
P2 C25 C30 C29 -173.33(15)
C25 P2 C31 C32 101.76(17)
C37 P2 C31 C32 -151.14(16)
Cu1 P2 C31 C32 -22.29(19)
C25 P2 C31 C36 -73.06(19)
C37 P2 C31 C36 34.0(2)
Cu1 P2 C31 C36 162.89(16)
C36 C31 C32 C33 1.3(3)
P2 C31 C32 C33 -173.77(17)
C31 C32 C33 C34 -1.7(3)
C32 C33 C34 C35 0.6(4)
C33 C34 C35 C36 0.9(4)
C34 C35 C36 C31 -1.3(4)
C32 C31 C36 C35 0.2(3)
P2 C31 C36 C35 174.93(18)
C31 P2 C37 C42 92.08(19)
C25 P2 C37 C42 -161.73(18)
Cu1 P2 C37 C42 -38.4(2)
C31 P2 C37 C38 -90.6(2)
C25 P2 C37 C38 15.6(2)
Cu1 P2 C37 C38 138.95(17)
C42 C37 C38 C39 0.5(3)
P2 C37 C38 C39 -176.88(18)
C37 C38 C39 C40 -0.7(4)
C38 C39 C40 C41 0.2(4)
C39 C40 C41 C42 0.5(4)
C38 C37 C42 C41 0.2(4)
P2 C37 C42 C41 177.7(2)
C40 C41 C42 C37 -0.7(4)
